data_7102794
loop_
_publ_author_name
'Xu, Yingjian'
'Mingos, D. Michael P.'
'Brown, John M.'

_publ_section_title
;
 Crabtree's catalyst revisited; ligand effects on stability and durability
;
_journal_coden_ASTM CHCOFS
_journal_issue 2
_journal_name_full
;
 Chemical Communications (Cambridge, United Kingdom)
;
_journal_page_first 199
_journal_page_last 201
_journal_paper_doi 10.1039/b711979h
_journal_year 2008
_chemical_compound_source 'synthesis as described'
_chemical_formula_moiety ' C35 H35 F3 Ir N P, F6 P '
_chemical_formula_sum 'C35 H35 F9 Ir N P2'
_chemical_formula_weight 894.82
_chemical_name_common
;
Iridium(1+),((1,2,5,6-?)-1,5-cyclooctadiene)(5,6,7,8-
tetrahydroquinoline) (tris(4-fluorophenyl)phosphine)
(hexafluorophosphate)(1-)
;
_chemical_name_systematic
;
Iridium(1+),[(1,2,5,6-?)-1,5-cyclooctadiene](5,6,7,8-tetrahydroquinoline)
(tris(4-fluorophenyl)phosphine) (hexafluorophosphate)(1-)
;
_space_group_IT_number 14
_symmetry_cell_setting monoclinic
_symmetry_space_group_name_Hall '-P 2yn'
_symmetry_space_group_name_H-M 'P 1 21/n 1'
_atom_sites_solution_hydrogens geom
_atom_sites_solution_primary direct
_audit_update_record
;
2007-08-06 # Formatted by publCIF
;
_cell_angle_alpha 90
_cell_angle_beta 91.7169(6)
_cell_angle_gamma 90
_cell_formula_units_Z 4
_cell_length_a 15.2914(2)
_cell_length_b 12.2710(2)
_cell_length_c 17.6370(3)
_cell_measurement_reflns_used 44293
_cell_measurement_temperature 150
_cell_measurement_theta_max 28
_cell_measurement_theta_min 5
_cell_volume 3307.93(9)
_computing_cell_refinement
;
KappaCCD software 'DENZO' (Otwinowski & Minor, 1996)
;
_computing_data_collection
;
KappaCCD software 'Collect' (Nonius, 2000)
;
_computing_data_reduction
;
KappaCCD software 'DENZO' (Otwinowski & Minor, 1996)
;
_computing_publication_material
;
CRYSTALS (Watkin et al, 2001)
;
_computing_structure_refinement
;
CRYSTALS (Watkin et al, 2001)
;
_computing_structure_solution 'SIR92 (Giacovazzo et al, 1992)'
_diffrn_ambient_temperature 150
_diffrn_measured_fraction_theta_full 0.999
_diffrn_measured_fraction_theta_max 0.999
_diffrn_measurement_device_type
;
Nonius KappaCCD
;
_diffrn_measurement_method \w
_diffrn_radiation_monochromator graphite
_diffrn_radiation_type 'Mo K\a'
_diffrn_radiation_wavelength 0.71073
_diffrn_reflns_av_R_equivalents 0.059
_diffrn_reflns_limit_h_max 19
_diffrn_reflns_limit_h_min -19
_diffrn_reflns_limit_k_max 15
_diffrn_reflns_limit_k_min -13
_diffrn_reflns_limit_l_max 22
_diffrn_reflns_limit_l_min -22
_diffrn_reflns_number 44293
_diffrn_reflns_theta_full 27.496
_diffrn_reflns_theta_max 27.496
_diffrn_reflns_theta_min 5.117
_diffrn_standards_decay_% 0.00
_diffrn_standards_interval_count 0
_diffrn_standards_interval_time 0
_diffrn_standards_number 0
_exptl_absorpt_coefficient_mu 4.211
_exptl_absorpt_correction_T_max 0.71
_exptl_absorpt_correction_T_min 0.47
_exptl_absorpt_correction_type multi-scan
_exptl_absorpt_process_details
;
Denzo/Scalepack (Otwinowski & Minor, 1996)
;
_exptl_crystal_colour ' orange '
_exptl_crystal_density_diffrn 1.797
_exptl_crystal_description ' block '
_exptl_crystal_F_000 1760
_exptl_crystal_size_max 0.18
_exptl_crystal_size_mid 0.14
_exptl_crystal_size_min 0.08
_exptl_crystal_thermal_history
;
The material was crystallised at ambient temperature. A suitable crystal
was cooled rapidly to 150K for single-crystal X-ray diffraction analysis.
;
_refine_diff_density_max 1.45
_refine_diff_density_min -0.97
_refine_ls_extinction_method None
_refine_ls_goodness_of_fit_ref 1.1134
_refine_ls_hydrogen_treatment mixed
_refine_ls_matrix_type full
_refine_ls_number_parameters 468
_refine_ls_number_reflns 5480
_refine_ls_number_restraints 42
_refine_ls_R_factor_all 0.0455
_refine_ls_R_factor_gt 0.0278
_refine_ls_shift/su_max 0.031432
_refine_ls_structure_factor_coef F
_refine_ls_weighting_details
;
Method, part 1, Chebychev polynomial, (Watkin, 1994, Prince, 1982)
[weight] = 1.0/[A~0~*T~0~(x)+A~1~*T~1~(x) ... +A~n-1~]*T~n-1~(x)]
where A~i~ are the Chebychev coefficients listed below and x= Fcalc/Fmax
Method = Robust Weighting (Prince, 1982)
W = [weight] * [1-(deltaF/6*sigmaF)^2^]^2^
A~i~ are:
0.201 0.0470 0.0278
;
_refine_ls_weighting_scheme calc
_refine_ls_wR_factor_all 0.0497
_refine_ls_wR_factor_gt 0.0293
_refine_ls_wR_factor_ref 0.0293
_reflns_limit_h_max 19
_reflns_limit_h_min -19
_reflns_limit_k_max 15
_reflns_limit_k_min 0
_reflns_limit_l_max 22
_reflns_limit_l_min 0
_reflns_number_gt 5480
_reflns_number_total 7534
_reflns_threshold_expression I>3.00u(I)
_cod_data_source_file b711979h.txt
_cod_data_source_block arc1460
_cod_depositor_comments
;
The following automatic conversions were performed:
'_symmetry_cell_setting' value 'Monoclinic' changed to 'monoclinic'
according to '/home/saulius/struct/CIF-dictionaries/cif_core.dic'
dictionary named 'cif_core.dic' version 2.4.1 from 2010-06-29.

Automatic conversion script
Id: cif_fix_enum 1527 2010-12-29 10:47:43Z saulius 
;
_cod_original_sg_symbol_H-M 'P 1 21/n 1 '
_cod_original_formula_sum ' C35 H35 F9 Ir N P2 '
_cod_database_code 7102794

loop_
_symmetry_equiv_pos_as_xyz
x,y,z
-x,-y,-z
-x+1/2,y+1/2,-z+1/2
x+1/2,-y+1/2,z+1/2

loop_
_atom_site_label
_atom_site_type_symbol
_atom_site_fract_x
_atom_site_fract_y
_atom_site_fract_z
_atom_site_U_iso_or_equiv
_atom_site_occupancy
_atom_site_adp_type
_atom_site_refinement_flags_posn
_atom_site_refinement_flags_adp
_atom_site_refinement_flags_occupancy
Ir1 Ir 0.183761(10) 0.201294(13) 0.546431(9) 0.0204 1.0000 Uani . . .
C1 C 0.0613(3) 0.1670(4) 0.6045(3) 0.0300 1.0000 Uani . . .
C2 C 0.1105(3) 0.0720(4) 0.6025(3) 0.0263 1.0000 Uani . . .
C3 C 0.1600(3) 0.0238(4) 0.6697(3) 0.0313 1.0000 Uani . . .
C4 C 0.2558(3) 0.0597(4) 0.6749(3) 0.0338 1.0000 Uani . . .
C5 C 0.2703(3) 0.1721(4) 0.6420(2) 0.0266 1.0000 Uani . . .
C6 C 0.2192(3) 0.2640(4) 0.6570(2) 0.0274 1.0000 Uani . . .
C7 C 0.1432(3) 0.2640(4) 0.7113(2) 0.0346 1.0000 Uani . . .
C8 C 0.0547(3) 0.2411(4) 0.6720(3) 0.0364 1.0000 Uani . . .
N1 N 0.1154(2) 0.1717(3) 0.4430(2) 0.0250 1.0000 Uani . . .
C9 C 0.1253(3) 0.0724(4) 0.4101(3) 0.0284 1.0000 Uani . . .
C10 C 0.0847(3) 0.0455(4) 0.3425(3) 0.0366 1.0000 Uani . . .
C11 C 0.0326(3) 0.1227(5) 0.3067(3) 0.0386 1.0000 Uani . . .
C12 C 0.0206(3) 0.2241(4) 0.3386(3) 0.0329 1.0000 Uani . . .
C13 C -0.0367(4) 0.3086(5) 0.2998(3) 0.0463 0.51(4) Uani . U P
C14 C -0.0477(15) 0.4119(11) 0.3436(11) 0.0484 0.51(4) Uani . U P
C15 C 0.0268(15) 0.4461(12) 0.3924(10) 0.0435 0.51(4) Uani . U P
C16 C 0.0549(3) 0.3554(4) 0.4469(3) 0.0311 0.51(4) Uani . U P
C63 C -0.0367(4) 0.3086(5) 0.2998(3) 0.0463 0.49(4) Uani . U P
C64 C -0.0093(14) 0.4211(12) 0.3198(9) 0.0403 0.49(4) Uani . U P
C65 C -0.0080(15) 0.4351(12) 0.4079(9) 0.0341 0.49(4) Uani . U P
C66 C 0.0549(3) 0.3554(4) 0.4469(3) 0.0311 0.49(4) Uani . U P
C17 C 0.0642(3) 0.2467(4) 0.4082(2) 0.0249 1.0000 Uani . . .
P1 P 0.30138(7) 0.27135(8) 0.48113(6) 0.0188 1.0000 Uani . . .
C18 C 0.2755(3) 0.3454(3) 0.3932(2) 0.0219 1.0000 Uani . . .
C19 C 0.2696(3) 0.4587(3) 0.3910(2) 0.0245 1.0000 Uani . . .
C20 C 0.2480(3) 0.5140(3) 0.3240(3) 0.0281 1.0000 Uani . . .
C21 C 0.2322(3) 0.4528(4) 0.2597(2) 0.0277 1.0000 Uani . . .
C22 C 0.2360(3) 0.3411(4) 0.2592(2) 0.0316 1.0000 Uani . . .
C23 C 0.2577(3) 0.2870(4) 0.3259(2) 0.0276 1.0000 Uani . . .
F1 F 0.21087(19) 0.5057(2) 0.19431(15) 0.0405 1.0000 Uani . . .
C24 C 0.3715(3) 0.1620(3) 0.4486(2) 0.0206 1.0000 Uani . . .
C25 C 0.4374(3) 0.1830(3) 0.3966(3) 0.0310 1.0000 Uani . . .
C26 C 0.4886(3) 0.0976(4) 0.3713(2) 0.0304 1.0000 Uani . . .
C27 C 0.4722(3) -0.0066(4) 0.3967(2) 0.0259 1.0000 Uani . . .
C28 C 0.4077(3) -0.0304(3) 0.4461(2) 0.0247 1.0000 Uani . . .
C29 C 0.3571(3) 0.0553(3) 0.4722(2) 0.0210 1.0000 Uani . . .
F2 F 0.52172(18) -0.0888(2) 0.37052(16) 0.0382 1.0000 Uani . . .
C30 C 0.3734(3) 0.3630(3) 0.5353(2) 0.0220 1.0000 Uani . . .
C31 C 0.4623(3) 0.3410(3) 0.5484(2) 0.0246 1.0000 Uani . . .
C32 C 0.5141(3) 0.4103(4) 0.5930(2) 0.0281 1.0000 Uani . . .
C33 C 0.4763(3) 0.5017(4) 0.6224(2) 0.0275 1.0000 Uani . . .
C34 C 0.3891(3) 0.5281(3) 0.6103(2) 0.0279 1.0000 Uani . . .
C35 C 0.3375(3) 0.4565(3) 0.5671(2) 0.0250 1.0000 Uani . . .
F3 F 0.52593(19) 0.5689(2) 0.66797(15) 0.0387 1.0000 Uani . . .
P2 P 0.78859(9) 0.24500(10) 0.49893(8) 0.0371 1.0000 Uani . . .
F4 F 0.7730(3) 0.3097(4) 0.4219(3) 0.0961 1.0000 Uani . . .
F5 F 0.8012(4) 0.1776(5) 0.5731(3) 0.1118 1.0000 Uani . . .
F6 F 0.7393(3) 0.1443(4) 0.4621(3) 0.0976 1.0000 Uani . . .
F7 F 0.8375(3) 0.3464(4) 0.5327(3) 0.1130 1.0000 Uani . . .
F8 F 0.87840(19) 0.2003(3) 0.46748(19) 0.0488 1.0000 Uani . . .
F9 F 0.6983(2) 0.2898(3) 0.5306(3) 0.0718 1.0000 Uani . . .
H11 H 0.018(3) 0.170(4) 0.568(3) 0.031(13) 1.0000 Uiso . . .
H21 H 0.098(3) 0.021(4) 0.564(3) 0.029(13) 1.0000 Uiso . . .
H51 H 0.330(3) 0.184(4) 0.629(3) 0.028(12) 1.0000 Uiso . . .
H61 H 0.244(4) 0.332(5) 0.650(3) 0.050(17) 1.0000 Uiso . . .
H31 H 0.1307 0.0471 0.7170 0.0376 1.0000 Uiso . . .
H32 H 0.1580 -0.0574 0.6654 0.0376 1.0000 Uiso . . .
H41 H 0.2753 0.0604 0.7295 0.0406 1.0000 Uiso . . .
H42 H 0.2916 0.0061 0.6466 0.0406 1.0000 Uiso . . .
H71 H 0.1406 0.3370 0.7363 0.0418 1.0000 Uiso . . .
H72 H 0.1544 0.2066 0.7507 0.0418 1.0000 Uiso . . .
H81 H 0.0155 0.2062 0.7094 0.0440 1.0000 Uiso . . .
H82 H 0.0287 0.3119 0.6547 0.0440 1.0000 Uiso . . .
H91 H 0.1636 0.0171 0.4363 0.0341 1.0000 Uiso . . .
H101 H 0.0927 -0.0282 0.3196 0.0440 1.0000 Uiso . . .
H111 H 0.0030 0.1050 0.2569 0.0464 1.0000 Uiso . . .
H131 H -0.0959 0.2759 0.2903 0.0552 0.51 Uiso . . .
H132 H -0.0104 0.3274 0.2502 0.0552 0.51 Uiso . . .
H141 H -0.0992 0.4023 0.3766 0.0580 0.51 Uiso . . .
H142 H -0.0600 0.4717 0.3063 0.0580 0.51 Uiso . . .
H151 H 0.0095 0.5114 0.4224 0.0523 0.51 Uiso . . .
H152 H 0.0770 0.4654 0.3600 0.0523 0.51 Uiso . . .
H161 H 0.1126 0.3755 0.4712 0.0373 0.51 Uiso . . .
H162 H 0.0101 0.3485 0.4867 0.0373 0.51 Uiso . . .
H631 H -0.0984 0.2976 0.3154 0.0552 0.49 Uiso . . .
H632 H -0.0334 0.2990 0.2436 0.0552 0.49 Uiso . . .
H641 H -0.0515 0.4742 0.2960 0.0484 0.49 Uiso . . .
H642 H 0.0505 0.4350 0.3006 0.0484 0.49 Uiso . . .
H651 H 0.0106 0.5112 0.4209 0.0409 0.49 Uiso . . .
H652 H -0.0683 0.4221 0.4266 0.0409 0.49 Uiso . . .
H661 H 0.0340 0.3419 0.4992 0.0373 0.49 Uiso . . .
H662 H 0.1140 0.3903 0.4500 0.0373 0.49 Uiso . . .
H191 H 0.2812 0.5013 0.4386 0.0293 1.0000 Uiso . . .
H201 H 0.2441 0.5953 0.3227 0.0336 1.0000 Uiso . . .
H221 H 0.2233 0.2995 0.2114 0.0379 1.0000 Uiso . . .
H231 H 0.2608 0.2056 0.3263 0.0330 1.0000 Uiso . . .
H251 H 0.4474 0.2589 0.3780 0.0371 1.0000 Uiso . . .
H261 H 0.5366 0.1115 0.3352 0.0367 1.0000 Uiso . . .
H281 H 0.3971 -0.1070 0.4630 0.0295 1.0000 Uiso . . .
H291 H 0.3096 0.0400 0.5085 0.0252 1.0000 Uiso . . .
H311 H 0.4889 0.2747 0.5254 0.0295 1.0000 Uiso . . .
H321 H 0.5774 0.3939 0.6033 0.0336 1.0000 Uiso . . .
H341 H 0.3640 0.5963 0.6318 0.0335 1.0000 Uiso . . .
H351 H 0.2737 0.4723 0.5587 0.0300 1.0000 Uiso . . .

loop_
_atom_site_aniso_label
_atom_site_aniso_U_11
_atom_site_aniso_U_22
_atom_site_aniso_U_33
_atom_site_aniso_U_23
_atom_site_aniso_U_13
_atom_site_aniso_U_12
Ir1 0.02065(7) 0.02122(7) 0.01927(8) 0.00119(7) 0.00166(5) 0.00037(7)
C1 0.0199(19) 0.041(3) 0.030(2) 0.0070(19) 0.0066(17) -0.0048(18)
C2 0.024(2) 0.027(2) 0.029(2) 0.0033(18) 0.0106(17) -0.0059(17)
C3 0.037(2) 0.026(2) 0.030(2) 0.0097(18) 0.0037(19) -0.0010(19)
C4 0.034(2) 0.035(3) 0.032(2) 0.010(2) 0.0010(19) 0.005(2)
C5 0.023(2) 0.039(3) 0.0177(19) 0.0052(17) -0.0041(15) -0.0021(17)
C6 0.038(2) 0.029(2) 0.0151(19) -0.0065(16) -0.0031(17) -0.0066(19)
C7 0.047(3) 0.038(3) 0.019(2) -0.0023(18) 0.0138(19) -0.003(2)
C8 0.038(3) 0.038(3) 0.034(3) 0.004(2) 0.014(2) 0.007(2)
N1 0.0208(16) 0.0304(19) 0.0239(17) 0.0005(14) 0.0017(13) -0.0038(14)
C9 0.029(2) 0.027(2) 0.029(2) -0.0065(18) 0.0025(17) -0.0056(18)
C10 0.035(2) 0.038(3) 0.038(3) -0.012(2) 0.006(2) -0.007(2)
C11 0.037(3) 0.053(3) 0.026(2) -0.009(2) 0.0034(19) -0.014(2)
C12 0.026(2) 0.047(3) 0.025(2) 0.0070(19) 0.0016(17) -0.0037(19)
C13 0.043(3) 0.056(3) 0.039(3) 0.010(2) -0.015(2) 0.000(3)
C14 0.050(9) 0.049(5) 0.046(7) 0.017(4) -0.004(7) 0.005(5)
C15 0.041(7) 0.040(6) 0.050(7) 0.017(4) 0.001(5) 0.005(6)
C16 0.026(2) 0.030(2) 0.037(2) 0.0059(19) 0.0024(18) 0.0026(18)
C63 0.043(3) 0.056(3) 0.039(3) 0.010(2) -0.015(2) 0.000(3)
C64 0.041(8) 0.052(4) 0.028(5) 0.007(5) 0.002(6) 0.006(5)
C65 0.044(8) 0.028(5) 0.030(5) 0.001(4) -0.002(5) 0.009(5)
C66 0.026(2) 0.030(2) 0.037(2) 0.0059(19) 0.0024(18) 0.0026(18)
C17 0.0221(19) 0.031(2) 0.022(2) 0.0032(17) -0.0002(16) -0.0006(17)
P1 0.0215(5) 0.0173(5) 0.0178(5) -0.0001(4) 0.0022(4) 0.0005(4)
C18 0.0213(18) 0.0201(19) 0.024(2) 0.0002(16) 0.0048(15) -0.0028(15)
C19 0.029(2) 0.022(2) 0.022(2) 0.0013(16) -0.0022(16) -0.0011(16)
C20 0.032(2) 0.018(2) 0.034(2) 0.0045(18) -0.0013(18) -0.0010(17)
C21 0.027(2) 0.035(2) 0.020(2) 0.0103(18) -0.0026(16) -0.0009(19)
C22 0.043(3) 0.031(2) 0.021(2) 0.0017(18) -0.0021(19) -0.006(2)
C23 0.039(2) 0.023(2) 0.0206(19) -0.0007(17) -0.0028(17) -0.0005(18)
F1 0.0506(17) 0.0417(16) 0.0284(14) 0.0135(12) -0.0097(12) -0.0013(14)
C24 0.0244(19) 0.0208(18) 0.0166(18) -0.0005(15) 0.0023(15) 0.0020(15)
C25 0.028(2) 0.022(2) 0.043(3) -0.0050(19) -0.0008(18) 0.0048(17)
C26 0.034(2) 0.033(2) 0.024(2) -0.0003(19) 0.0090(17) 0.004(2)
C27 0.029(2) 0.026(2) 0.023(2) -0.0068(17) -0.0022(16) 0.0095(17)
C28 0.029(2) 0.0193(19) 0.026(2) -0.0005(16) -0.0030(16) 0.0018(16)
C29 0.0216(19) 0.023(2) 0.0186(19) -0.0015(15) -0.0002(15) 0.0015(16)
F2 0.0433(16) 0.0334(15) 0.0381(15) -0.0079(12) 0.0062(12) 0.0195(13)
C30 0.030(2) 0.0185(19) 0.0175(19) 0.0026(15) 0.0006(15) -0.0015(16)
C31 0.026(2) 0.0228(19) 0.025(2) 0.0017(16) 0.0001(16) -0.0021(16)
C32 0.027(2) 0.029(2) 0.029(2) -0.0003(18) -0.0028(17) -0.0057(18)
C33 0.036(2) 0.024(2) 0.023(2) 0.0022(17) -0.0050(17) -0.0124(18)
C34 0.042(2) 0.0181(19) 0.023(2) -0.0003(17) 0.0015(18) -0.0032(18)
C35 0.032(2) 0.021(2) 0.022(2) -0.0030(16) -0.0016(16) 0.0036(17)
F3 0.0480(16) 0.0305(14) 0.0368(15) -0.0041(12) -0.0107(12) -0.0144(12)
P2 0.0354(6) 0.0211(6) 0.0555(8) 0.0002(6) 0.0159(6) 0.0024(5)
F4 0.065(3) 0.117(4) 0.107(4) 0.063(3) 0.022(2) 0.034(3)
F5 0.129(4) 0.140(5) 0.069(3) 0.050(3) 0.047(3) 0.066(4)
F6 0.077(3) 0.079(3) 0.141(4) -0.053(3) 0.057(3) -0.042(2)
F7 0.079(3) 0.087(3) 0.176(5) -0.088(4) 0.055(3) -0.035(3)
F8 0.0400(15) 0.0465(17) 0.0610(19) -0.0020(16) 0.0172(14) 0.0138(15)
F9 0.049(2) 0.0392(19) 0.129(4) -0.007(2) 0.046(2) 0.0064(16)

loop_
_atom_type_symbol
_atom_type_scat_dispersion_real
_atom_type_scat_dispersion_imag
_atom_type_scat_Cromer_Mann_a1
_atom_type_scat_Cromer_Mann_b1
_atom_type_scat_Cromer_Mann_a2
_atom_type_scat_Cromer_Mann_b2
_atom_type_scat_Cromer_Mann_a3
_atom_type_scat_Cromer_Mann_b3
_atom_type_scat_Cromer_Mann_a4
_atom_type_scat_Cromer_Mann_b4
_atom_type_scat_Cromer_Mann_c
_atom_type_scat_source
'C ' 0.0033 0.0016 2.3100 20.8439 1.0200 10.2075 1.5886 0.5687 0.8650 51.6512 0.2156 International_Tables_Vol_IV_Table_2.2B
'H ' 0.0000 0.0000 0.4930 10.5109 0.3229 26.1257 0.1402 3.1424 0.0408 57.7998 0.0030 International_Tables_Vol_IV_Table_2.2B
'F ' 0.0171 0.0103 3.5392 10.2825 2.6412 4.2944 1.5170 0.2615 1.0243 26.1476 0.2776 International_Tables_Vol_IV_Table_2.2B
'Ir ' -1.4442 7.9887 27.3049 1.5928 16.7296 8.8655 15.6115 0.4179 5.8338 45.0011 11.4722 International_Tables_Vol_IV_Table_2.2B
'N ' 0.0061 0.0033 12.2126 0.0057 3.1322 9.8933 2.0125 28.9975 1.1663 0.5826 -11.5290 International_Tables_Vol_IV_Table_2.2B
'P ' 0.1023 0.0942 6.4345 1.9067 4.1791 27.1570 1.7800 0.5260 1.4908 68.1645 1.1149 International_Tables_Vol_IV_Table_2.2B

loop_
_geom_angle_atom_site_label_1
_geom_angle_site_symmetry_1
_geom_angle_atom_site_label_2
_geom_angle_site_symmetry_2
_geom_angle_atom_site_label_3
_geom_angle_site_symmetry_3
_geom_angle
_geom_angle_publ_flag
P1 . Ir1 . N1 . 90.33(9) yes
P1 . Ir1 . C6 . 97.97(13) yes
N1 . Ir1 . C6 . 162.16(16) yes
P1 . Ir1 . C5 . 89.02(12) yes
N1 . Ir1 . C5 . 158.68(16) yes
C6 . Ir1 . C5 . 38.12(17) yes
P1 . Ir1 . C2 . 154.39(12) yes
N1 . Ir1 . C2 . 91.09(15) yes
C6 . Ir1 . C2 . 88.20(18) yes
C5 . Ir1 . C2 . 80.56(17) yes
P1 . Ir1 . C1 . 168.75(13) yes
N1 . Ir1 . C1 . 87.88(16) yes
C6 . Ir1 . C1 . 80.89(18) yes
C5 . Ir1 . C1 . 96.65(17) yes
C2 . Ir1 . C1 . 36.82(17) yes
H11 . C1 . C8 . 118(3) no
H11 . C1 . C2 . 113(3) no
C8 . C1 . C2 . 125.3(4) yes
H11 . C1 . Ir1 . 106(3) no
C8 . C1 . Ir1 . 109.3(3) yes
C2 . C1 . Ir1 . 71.3(2) yes
H21 . C2 . C3 . 113(3) no
H21 . C2 . C1 . 119(3) no
C3 . C2 . C1 . 124.6(4) yes
H21 . C2 . Ir1 . 104(3) no
C3 . C2 . Ir1 . 112.8(3) yes
C1 . C2 . Ir1 . 71.9(2) yes
H32 . C3 . H31 . 109.467 no
H32 . C3 . C4 . 108.570 no
H31 . C3 . C4 . 108.569 no
H32 . C3 . C2 . 108.570 no
H31 . C3 . C2 . 108.570 no
C4 . C3 . C2 . 113.1(4) yes
H42 . C4 . H41 . 109.467 no
H42 . C4 . C5 . 108.592 no
H41 . C4 . C5 . 108.593 no
H42 . C4 . C3 . 108.593 no
H41 . C4 . C3 . 108.593 no
C5 . C4 . C3 . 113.0(4) yes
H51 . C5 . C6 . 118(3) no
H51 . C5 . Ir1 . 111(3) no
C6 . C5 . Ir1 . 71.3(2) yes
H51 . C5 . C4 . 113(3) no
C6 . C5 . C4 . 124.8(4) yes
Ir1 . C5 . C4 . 111.1(3) yes
H61 . C6 . C7 . 114(4) no
H61 . C6 . C5 . 118(4) no
C7 . C6 . C5 . 123.8(4) yes
H61 . C6 . Ir1 . 107(4) no
C7 . C6 . Ir1 . 113.1(3) yes
C5 . C6 . Ir1 . 70.6(2) yes
H72 . C7 . H71 . 109.467 no
H72 . C7 . C8 . 108.506 no
H71 . C7 . C8 . 108.506 no
H72 . C7 . C6 . 108.507 no
H71 . C7 . C6 . 108.506 no
C8 . C7 . C6 . 113.3(4) yes
H82 . C8 . H81 . 109.467 no
H82 . C8 . C1 . 108.586 no
H81 . C8 . C1 . 108.586 no
H82 . C8 . C7 . 108.586 no
H81 . C8 . C7 . 108.586 no
C1 . C8 . C7 . 113.0(4) yes
C17 . N1 . C9 . 119.4(4) yes
C17 . N1 . Ir1 . 122.9(3) yes
C9 . N1 . Ir1 . 117.7(3) yes
H91 . C9 . C10 . 118.858 no
H91 . C9 . N1 . 118.858 no
C10 . C9 . N1 . 122.3(4) yes
H101 . C10 . C11 . 120.846 no
H101 . C10 . C9 . 120.845 no
C11 . C10 . C9 . 118.3(5) yes
H111 . C11 . C12 . 119.508 no
H111 . C11 . C10 . 119.508 no
C12 . C11 . C10 . 121.0(4) yes
C17 . C12 . C13 . 120.9(5) yes
C17 . C12 . C11 . 117.9(4) yes
C13 . C12 . C11 . 121.1(4) yes
C17 . C12 . C63 . 120.9(5) yes
C17 . C12 . C11 . 117.9(4) yes
C63 . C12 . C11 . 121.1(4) yes
H132 . C13 . H131 . 109.467 no
H132 . C13 . C14 . 108.115 no
H131 . C13 . C14 . 108.113 no
H132 . C13 . C12 . 108.115 no
H131 . C13 . C12 . 108.114 no
C14 . C13 . C12 . 114.8(6) yes
H142 . C14 . H141 . 109.469 no
H142 . C14 . C15 . 107.648 no
H141 . C14 . C15 . 107.649 no
H142 . C14 . C13 . 107.653 no
H141 . C14 . C13 . 107.653 no
C15 . C14 . C13 . 116.6(17) yes
H152 . C15 . H151 . 109.465 no
H152 . C15 . C16 . 109.067 no
H151 . C15 . C16 . 109.066 no
H152 . C15 . C14 . 109.076 no
H151 . C15 . C14 . 109.075 no
C16 . C15 . C14 . 111.1(15) yes
H162 . C16 . H161 . 109.467 no
H162 . C16 . C17 . 108.578 no
H161 . C16 . C17 . 108.578 no
H162 . C16 . C15 . 108.577 no
H161 . C16 . C15 . 108.580 no
C17 . C16 . C15 . 113.0(7) yes
H632 . C63 . H631 . 109.466 no
H632 . C63 . C64 . 108.817 no
H631 . C63 . C64 . 108.815 no
H632 . C63 . C12 . 108.815 no
H631 . C63 . C12 . 108.814 no
C64 . C63 . C12 . 112.1(6) yes
H642 . C64 . H641 . 109.464 no
H642 . C64 . C65 . 109.466 no
H641 . C64 . C65 . 109.463 no
H642 . C64 . C63 . 109.461 no
H641 . C64 . C63 . 109.459 no
C65 . C64 . C63 . 109.5(17) yes
H652 . C65 . H651 . 109.470 no
H652 . C65 . C66 . 108.963 no
H651 . C65 . C66 . 108.961 no
H652 . C65 . C64 . 108.957 no
H651 . C65 . C64 . 108.955 no
C66 . C65 . C64 . 111.5(13) yes
H662 . C66 . H661 . 109.467 no
H662 . C66 . C17 . 107.914 no
H661 . C66 . C17 . 107.914 no
H662 . C66 . C65 . 107.915 no
H661 . C66 . C65 . 107.912 no
C17 . C66 . C65 . 115.6(6) yes
N1 . C17 . C12 . 121.1(4) yes
N1 . C17 . C16 . 117.5(4) yes
C12 . C17 . C16 . 121.4(4) yes
N1 . C17 . C12 . 121.1(4) yes
N1 . C17 . C66 . 117.5(4) yes
C12 . C17 . C66 . 121.4(4) yes
C30 . P1 . C24 . 105.50(18) yes
C30 . P1 . C18 . 104.47(18) yes
C24 . P1 . C18 . 102.30(18) yes
C30 . P1 . Ir1 . 115.56(13) yes
C24 . P1 . Ir1 . 110.77(13) yes
C18 . P1 . Ir1 . 116.85(13) yes
C23 . C18 . C19 . 118.3(4) yes
C23 . C18 . P1 . 119.6(3) yes
C19 . C18 . P1 . 122.1(3) yes
H191 . C19 . C20 . 119.235 no
H191 . C19 . C18 . 119.236 no
C20 . C19 . C18 . 121.5(4) yes
H201 . C20 . C21 . 121.163 no
H201 . C20 . C19 . 121.163 no
C21 . C20 . C19 . 117.7(4) yes
F1 . C21 . C22 . 118.9(4) yes
F1 . C21 . C20 . 118.2(4) yes
C22 . C21 . C20 . 122.9(4) yes
H221 . C22 . C23 . 120.530 no
H221 . C22 . C21 . 120.530 no
C23 . C22 . C21 . 118.9(4) yes
H231 . C23 . C22 . 119.689 no
H231 . C23 . C18 . 119.688 no
C22 . C23 . C18 . 120.6(4) yes
C29 . C24 . C25 . 119.3(4) yes
C29 . C24 . P1 . 119.9(3) yes
C25 . C24 . P1 . 120.7(3) yes
H251 . C25 . C26 . 120.234 no
H251 . C25 . C24 . 120.233 no
C26 . C25 . C24 . 119.5(4) yes
H261 . C26 . C27 . 120.511 no
H261 . C26 . C25 . 120.510 no
C27 . C26 . C25 . 119.0(4) yes
F2 . C27 . C28 . 118.7(4) yes
F2 . C27 . C26 . 118.2(4) yes
C28 . C27 . C26 . 123.1(4) yes
H281 . C28 . C29 . 121.040 no
H281 . C28 . C27 . 121.041 no
C29 . C28 . C27 . 117.9(4) yes
H291 . C29 . C28 . 119.437 no
H291 . C29 . C24 . 119.437 no
C28 . C29 . C24 . 121.1(4) yes
C35 . C30 . C31 . 119.0(4) yes
C35 . C30 . P1 . 118.5(3) yes
C31 . C30 . P1 . 122.4(3) yes
H311 . C31 . C32 . 119.690 no
H311 . C31 . C30 . 119.689 no
C32 . C31 . C30 . 120.6(4) yes
H321 . C32 . C33 . 120.809 no
H321 . C32 . C31 . 120.809 no
C33 . C32 . C31 . 118.4(4) yes
F3 . C33 . C34 . 117.7(4) yes
F3 . C33 . C32 . 119.0(4) yes
C34 . C33 . C32 . 123.3(4) yes
H341 . C34 . C35 . 121.171 no
H341 . C34 . C33 . 121.171 no
C35 . C34 . C33 . 117.7(4) yes
H351 . C35 . C34 . 119.522 no
H351 . C35 . C30 . 119.522 no
C34 . C35 . C30 . 121.0(4) yes
F9 . P2 . F8 . 179.9(2) yes
F9 . P2 . F7 . 90.1(2) yes
F8 . P2 . F7 . 89.9(2) yes
F9 . P2 . F6 . 90.4(2) yes
F8 . P2 . F6 . 89.6(2) yes
F7 . P2 . F6 . 178.1(3) yes
F9 . P2 . F5 . 88.6(2) yes
F8 . P2 . F5 . 91.3(2) yes
F7 . P2 . F5 . 93.3(4) yes
F6 . P2 . F5 . 88.6(3) yes
F9 . P2 . F4 . 91.0(2) yes
F8 . P2 . F4 . 89.0(2) yes
F7 . P2 . F4 . 89.2(3) yes
F6 . P2 . F4 . 88.9(3) yes
F5 . P2 . F4 . 177.5(4) yes

loop_
_geom_bond_atom_site_label_1
_geom_bond_site_symmetry_1
_geom_bond_atom_site_label_2
_geom_bond_site_symmetry_2
_geom_bond_distance
_geom_bond_publ_flag
Ir1 . P1 . 2.3291(10) yes
Ir1 . N1 . 2.107(3) yes
Ir1 . C6 . 2.151(4) yes
Ir1 . C5 . 2.142(4) yes
Ir1 . C2 . 2.194(4) yes
Ir1 . C1 . 2.202(4) yes
C1 . H11 . 0.91(5) no
C1 . C8 . 1.505(7) yes
C1 . C2 . 1.389(6) yes
C2 . H21 . 0.94(5) no
C2 . C3 . 1.507(6) yes
C3 . H32 . 1.000 no
C3 . H31 . 1.000 no
C3 . C4 . 1.530(7) yes
C4 . H42 . 1.000 no
C4 . H41 . 1.000 no
C4 . C5 . 1.515(6) yes
C5 . H51 . 0.95(5) no
C5 . C6 . 1.402(6) yes
C6 . H61 . 0.93(6) no
C6 . C7 . 1.529(6) yes
C7 . H72 . 1.000 no
C7 . H71 . 1.000 no
C7 . C8 . 1.528(7) yes
C8 . H82 . 1.000 no
C8 . H81 . 1.000 no
N1 . C17 . 1.344(5) yes
N1 . C9 . 1.360(6) yes
C9 . H91 . 1.000 no
C9 . C10 . 1.368(6) yes
C10 . H101 . 1.000 no
C10 . C11 . 1.379(8) yes
C11 . H111 . 1.000 no
C11 . C12 . 1.380(7) yes
C12 . C17 . 1.407(6) yes
C12 . C13 . 1.508(7) yes
C12 . C17 . 1.407(6) yes
C12 . C63 . 1.508(7) yes
C13 . H132 . 1.000 no
C13 . H131 . 1.000 no
C13 . C14 . 1.497(17) yes
C14 . H142 . 1.000 no
C14 . H141 . 1.000 no
C14 . C15 . 1.47(3) yes
C15 . H152 . 1.000 no
C15 . H151 . 1.000 no
C15 . C16 . 1.523(15) yes
C16 . H162 . 1.000 no
C16 . H161 . 1.000 no
C16 . C17 . 1.506(6) yes
C63 . H632 . 1.000 no
C63 . H631 . 1.000 no
C63 . C64 . 1.482(16) yes
C64 . H642 . 1.000 no
C64 . H641 . 1.000 no
C64 . C65 . 1.56(3) yes
C65 . H652 . 1.000 no
C65 . H651 . 1.000 no
C65 . C66 . 1.521(14) yes
C66 . H662 . 1.000 no
C66 . H661 . 1.000 no
C66 . C17 . 1.506(6) yes
P1 . C30 . 1.825(4) yes
P1 . C24 . 1.821(4) yes
P1 . C18 . 1.830(4) yes
C18 . C23 . 1.405(6) yes
C18 . C19 . 1.394(6) yes
C19 . H191 . 1.000 no
C19 . C20 . 1.394(6) yes
C20 . H201 . 1.000 no
C20 . C21 . 1.376(6) yes
C21 . F1 . 1.354(5) yes
C21 . C22 . 1.372(6) yes
C22 . H221 . 1.000 no
C22 . C23 . 1.382(6) yes
C23 . H231 . 1.000 no
C24 . C29 . 1.394(6) yes
C24 . C25 . 1.407(6) yes
C25 . H251 . 1.000 no
C25 . C26 . 1.389(6) yes
C26 . H261 . 1.000 no
C26 . C27 . 1.381(6) yes
C27 . F2 . 1.351(5) yes
C27 . C28 . 1.368(6) yes
C28 . H281 . 1.000 no
C28 . C29 . 1.391(6) yes
C29 . H291 . 1.000 no
C30 . C35 . 1.397(6) yes
C30 . C31 . 1.398(6) yes
C31 . H311 . 1.000 no
C31 . C32 . 1.390(6) yes
C32 . H321 . 1.000 no
C32 . C33 . 1.371(6) yes
C33 . F3 . 1.366(5) yes
C33 . C34 . 1.383(6) yes
C34 . H341 . 1.000 no
C34 . C35 . 1.393(6) yes
C35 . H351 . 1.000 no
P2 . F9 . 1.602(3) yes
P2 . F8 . 1.594(3) yes
P2 . F7 . 1.560(4) yes
P2 . F6 . 1.578(4) yes
P2 . F5 . 1.555(4) yes
P2 . F4 . 1.585(4) yes
